data_4029426
loop_
_publ_author_name
'En, Da'
'Zou, Gong-Feng'
'Guo, Yuan'
'Liao, Wei-Wei'

_publ_section_title
;
 Nucleophilic Phosphine-Catalyzed Intramolecular Michael Reactions of
 N-Allylic Substituted \a-Amino Nitriles: Construction of Functionalized
 Pyrrolidine Rings via 5-endo-trig Cyclizations.
;
_journal_issue 10
_journal_name_full 'The Journal of organic chemistry'
_journal_page_first 4456
_journal_page_last 4462
_journal_paper_doi 10.1021/jo500418s
_journal_volume 79
_journal_year 2014
_chemical_formula_moiety 'C20 H20 N2 O3'
_chemical_formula_sum 'C20 H20 N2 O3'
_chemical_formula_weight 336.38
_chemical_name_systematic
; 
 ? 
;
_space_group_IT_number 14
_symmetry_cell_setting monoclinic
_symmetry_space_group_name_Hall '-P 2ybc'
_symmetry_space_group_name_H-M 'P 1 21/c 1'
_atom_sites_solution_hydrogens geom
_atom_sites_solution_primary direct
_atom_sites_solution_secondary difmap
_audit_creation_method SHELXL-97
_cell_angle_alpha 90.00
_cell_angle_beta 106.45(3)
_cell_angle_gamma 90.00
_cell_formula_units_Z 4
_cell_length_a 10.120(2)
_cell_length_b 10.669(2)
_cell_length_c 16.642(3)
_cell_measurement_reflns_used 12976
_cell_measurement_temperature 153(2)
_cell_measurement_theta_max 27.51
_cell_measurement_theta_min 3.19
_cell_volume 1723.3(6)
_computing_cell_refinement RAPID-AUTO
_computing_data_collection 'RAPID-AUTO (Rigaku Corporation, 1998)'
_computing_data_reduction 'CrystalStructure (Rigaku/MSC and Rigaku Corporation, 2002)'
_computing_molecular_graphics 'SHELXTL (Sheldrick, 2008)'
_computing_publication_material SHELXL-97
_computing_structure_refinement 'SHELXL-97 (Sheldrick, 2008)'
_computing_structure_solution 'SHELXS-97 (Sheldrick, 2008)'
_diffrn_ambient_temperature 153(2)
_diffrn_measured_fraction_theta_full 0.995
_diffrn_measured_fraction_theta_max 0.995
_diffrn_measurement_device_type 'Rigaku RAXIS-RAPID'
_diffrn_measurement_method '\w scans'
_diffrn_radiation_monochromator graphite
_diffrn_radiation_source 'fine-focus sealed tube'
_diffrn_radiation_type MoK\a
_diffrn_radiation_wavelength 0.71073
_diffrn_reflns_av_R_equivalents 0.0325
_diffrn_reflns_av_sigmaI/netI 0.0292
_diffrn_reflns_limit_h_max 13
_diffrn_reflns_limit_h_min -13
_diffrn_reflns_limit_k_max 13
_diffrn_reflns_limit_k_min -12
_diffrn_reflns_limit_l_max 21
_diffrn_reflns_limit_l_min -21
_diffrn_reflns_number 16369
_diffrn_reflns_theta_full 27.48
_diffrn_reflns_theta_max 27.48
_diffrn_reflns_theta_min 3.19
_exptl_absorpt_coefficient_mu 0.088
_exptl_absorpt_correction_T_max 0.9654
_exptl_absorpt_correction_T_min 0.9504
_exptl_absorpt_correction_type multi-scan
_exptl_crystal_colour colorless
_exptl_crystal_density_diffrn 1.296
_exptl_crystal_density_method 'not measured'
_exptl_crystal_description block
_exptl_crystal_F_000 712
_exptl_crystal_size_max 0.58
_exptl_crystal_size_mid 0.55
_exptl_crystal_size_min 0.40
_refine_diff_density_max 0.344
_refine_diff_density_min -0.191
_refine_diff_density_rms 0.051
_refine_ls_extinction_method none
_refine_ls_goodness_of_fit_ref 1.080
_refine_ls_hydrogen_treatment constr
_refine_ls_matrix_type full
_refine_ls_number_parameters 228
_refine_ls_number_reflns 3926
_refine_ls_number_restraints 0
_refine_ls_restrained_S_all 1.080
_refine_ls_R_factor_all 0.0560
_refine_ls_R_factor_gt 0.0447
_refine_ls_shift/su_max 0.000
_refine_ls_shift/su_mean 0.000
_refine_ls_structure_factor_coef Fsqd
_refine_ls_weighting_details 'calc w=1/[\s^2^(Fo^2^)+(0.0803P)^2^+0.0493P] where P=(Fo^2^+2Fc^2^)/3'
_refine_ls_weighting_scheme calc
_refine_ls_wR_factor_gt 0.1237
_refine_ls_wR_factor_ref 0.1303
_reflns_number_gt 3049
_reflns_number_total 3926
_reflns_threshold_expression >2sigma(I)
_cod_data_source_file jo500418s_si_001.cif
_cod_data_source_block ed001
_cod_depositor_comments 'Adding full bibliography for 4029426.cif.'
_cod_original_sg_symbol_H-M P2(1)/c
_cod_database_code 4029426

loop_
_symmetry_equiv_pos_as_xyz
'x, y, z'
'-x, y+1/2, -z+1/2'
'-x, -y, -z'
'x, -y-1/2, z-1/2'

loop_
_atom_site_label
_atom_site_type_symbol
_atom_site_fract_x
_atom_site_fract_y
_atom_site_fract_z
_atom_site_U_iso_or_equiv
_atom_site_adp_type
_atom_site_occupancy
_atom_site_symmetry_multiplicity
_atom_site_calc_flag
_atom_site_refinement_flags
C1 C 0.08514(16) 0.22501(12) 0.33888(8) 0.0377(3) Uani 1 1 d .
H1 H 0.0118 0.2809 0.3143 0.045 Uiso 1 1 calc R
C2 C 0.15392(19) 0.23456(14) 0.42338(9) 0.0483(4) Uani 1 1 d .
H2 H 0.1281 0.2974 0.4565 0.058 Uiso 1 1 calc R
C3 C 0.25977(19) 0.15312(15) 0.45953(8) 0.0517(4) Uani 1 1 d .
H3 H 0.3075 0.1603 0.5174 0.062 Uiso 1 1 calc R
C4 C 0.29633(16) 0.06114(15) 0.41168(9) 0.0484(4) Uani 1 1 d .
H4 H 0.3685 0.0043 0.4369 0.058 Uiso 1 1 calc R
C5 C 0.22806(15) 0.05111(13) 0.32669(8) 0.0384(3) Uani 1 1 d .
H5 H 0.2535 -0.0125 0.2940 0.046 Uiso 1 1 calc R
C6 C 0.12310(13) 0.13376(11) 0.28986(7) 0.0309(3) Uani 1 1 d .
C7 C 0.04229(13) 0.12669(11) 0.19750(7) 0.0298(3) Uani 1 1 d .
C8 C 0.10933(14) 0.04042(13) 0.14929(8) 0.0359(3) Uani 1 1 d .
C9 C -0.10532(13) 0.07930(12) 0.18608(7) 0.0330(3) Uani 1 1 d .
H9A H -0.1427 0.1121 0.2309 0.040 Uiso 1 1 calc R
H9B H -0.1078 -0.0134 0.1871 0.040 Uiso 1 1 calc R
C10 C -0.18800(13) 0.12977(12) 0.09984(7) 0.0337(3) Uani 1 1 d .
H10 H -0.1885 0.0664 0.0555 0.040 Uiso 1 1 calc R
C11 C -0.33299(15) 0.15619(13) 0.10137(8) 0.0382(3) Uani 1 1 d .
C12 C -0.54272(16) 0.06312(17) 0.10255(12) 0.0544(4) Uani 1 1 d .
H12A H -0.5390 0.1009 0.1568 0.082 Uiso 1 1 calc R
H12B H -0.5848 -0.0202 0.0988 0.082 Uiso 1 1 calc R
H12C H -0.5979 0.1163 0.0574 0.082 Uiso 1 1 calc R
C13 C -0.10884(14) 0.24640(13) 0.08674(8) 0.0391(3) Uani 1 1 d .
H13A H -0.0858 0.2412 0.0329 0.047 Uiso 1 1 calc R
H13B H -0.1644 0.3228 0.0865 0.047 Uiso 1 1 calc R
C14 C 0.12348(13) 0.33244(11) 0.15446(7) 0.0284(3) Uani 1 1 d .
C15 C 0.09048(13) 0.44867(12) 0.11548(7) 0.0309(3) Uani 1 1 d .
H15 H -0.0029 0.4672 0.0872 0.037 Uiso 1 1 calc R
C16 C 0.19107(14) 0.53755(12) 0.11719(7) 0.0332(3) Uani 1 1 d .
H16 H 0.1662 0.6163 0.0905 0.040 Uiso 1 1 calc R
C17 C 0.32812(14) 0.51175(12) 0.15780(7) 0.0336(3) Uani 1 1 d .
C18 C 0.36255(14) 0.39480(13) 0.19436(8) 0.0366(3) Uani 1 1 d .
H18 H 0.4564 0.3754 0.2209 0.044 Uiso 1 1 calc R
C19 C 0.26251(14) 0.30657(12) 0.19261(7) 0.0337(3) Uani 1 1 d .
H19 H 0.2884 0.2270 0.2177 0.040 Uiso 1 1 calc R
C20 C 0.40745(19) 0.70857(15) 0.12215(11) 0.0563(4) Uani 1 1 d .
H20A H 0.3679 0.6927 0.0621 0.084 Uiso 1 1 calc R
H20B H 0.4930 0.7565 0.1311 0.084 Uiso 1 1 calc R
H20C H 0.3417 0.7565 0.1433 0.084 Uiso 1 1 calc R
N1 N 0.01643(11) 0.24904(10) 0.15687(6) 0.0318(3) Uani 1 1 d .
N2 N 0.15138(15) -0.02334(14) 0.10778(9) 0.0553(4) Uani 1 1 d .
O1 O 0.43580(11) 0.59334(10) 0.16522(7) 0.0483(3) Uani 1 1 d .
O2 O -0.37811(16) 0.25652(12) 0.11077(13) 0.0909(6) Uani 1 1 d .
O3 O -0.40516(11) 0.05191(10) 0.09454(7) 0.0494(3) Uani 1 1 d .

loop_
_atom_site_aniso_label
_atom_site_aniso_U_11
_atom_site_aniso_U_22
_atom_site_aniso_U_33
_atom_site_aniso_U_23
_atom_site_aniso_U_13
_atom_site_aniso_U_12
C1 0.0452(8) 0.0316(7) 0.0375(7) 0.0012(5) 0.0135(6) -0.0030(6)
C2 0.0692(11) 0.0418(8) 0.0366(7) -0.0035(5) 0.0192(7) -0.0117(7)
C3 0.0649(11) 0.0532(9) 0.0310(7) 0.0060(6) 0.0037(6) -0.0209(8)
C4 0.0418(8) 0.0515(9) 0.0445(8) 0.0173(6) 0.0001(6) -0.0046(7)
C5 0.0370(7) 0.0379(7) 0.0393(7) 0.0062(5) 0.0091(5) 0.0010(6)
C6 0.0332(7) 0.0297(6) 0.0307(6) 0.0046(4) 0.0100(5) -0.0031(5)
C7 0.0299(6) 0.0283(6) 0.0323(6) 0.0019(4) 0.0107(5) 0.0014(5)
C8 0.0314(7) 0.0396(7) 0.0361(6) -0.0019(5) 0.0088(5) -0.0003(5)
C9 0.0304(7) 0.0328(7) 0.0363(6) 0.0031(5) 0.0102(5) -0.0006(5)
C10 0.0295(7) 0.0370(7) 0.0341(6) -0.0019(5) 0.0083(5) -0.0002(5)
C11 0.0330(7) 0.0346(7) 0.0463(7) 0.0026(5) 0.0097(5) -0.0006(5)
C12 0.0314(8) 0.0566(10) 0.0762(11) 0.0057(8) 0.0169(7) -0.0048(7)
C13 0.0301(7) 0.0463(8) 0.0381(7) 0.0109(5) 0.0049(5) -0.0021(6)
C14 0.0302(6) 0.0310(6) 0.0259(5) 0.0012(4) 0.0110(4) 0.0004(5)
C15 0.0306(6) 0.0333(6) 0.0296(6) 0.0019(4) 0.0096(5) 0.0032(5)
C16 0.0379(7) 0.0314(6) 0.0320(6) 0.0041(4) 0.0125(5) 0.0036(5)
C17 0.0337(7) 0.0349(7) 0.0335(6) 0.0005(5) 0.0116(5) -0.0051(5)
C18 0.0287(6) 0.0423(7) 0.0364(6) 0.0060(5) 0.0055(5) 0.0003(5)
C19 0.0321(7) 0.0335(7) 0.0356(6) 0.0065(5) 0.0097(5) 0.0026(5)
C20 0.0517(10) 0.0388(8) 0.0729(10) 0.0105(7) 0.0089(8) -0.0114(7)
N1 0.0292(6) 0.0323(6) 0.0318(5) 0.0068(4) 0.0053(4) -0.0002(4)
N2 0.0474(8) 0.0625(9) 0.0596(8) -0.0182(6) 0.0212(6) 0.0009(7)
O1 0.0385(6) 0.0432(6) 0.0595(6) 0.0119(4) 0.0077(5) -0.0097(4)
O2 0.0546(9) 0.0391(7) 0.1940(18) -0.0040(8) 0.0597(10) 0.0021(6)
O3 0.0326(6) 0.0423(6) 0.0754(7) -0.0047(5) 0.0186(5) -0.0050(4)

loop_
_atom_type_symbol
_atom_type_description
_atom_type_scat_dispersion_real
_atom_type_scat_dispersion_imag
_atom_type_scat_source
C C 0.0033 0.0016 'International Tables Vol C Tables 4.2.6.8 and 6.1.1.4'
H H 0.0000 0.0000 'International Tables Vol C Tables 4.2.6.8 and 6.1.1.4'
N N 0.0061 0.0033 'International Tables Vol C Tables 4.2.6.8 and 6.1.1.4'
O O 0.0106 0.0060 'International Tables Vol C Tables 4.2.6.8 and 6.1.1.4'

loop_
_geom_angle_atom_site_label_1
_geom_angle_atom_site_label_2
_geom_angle_atom_site_label_3
_geom_angle
C2 C1 C6 120.24(14)
C2 C1 H1 119.9
C6 C1 H1 119.9
C3 C2 C1 120.13(15)
C3 C2 H2 119.9
C1 C2 H2 119.9
C2 C3 C4 119.94(13)
C2 C3 H3 120.0
C4 C3 H3 120.0
C3 C4 C5 120.31(14)
C3 C4 H4 119.8
C5 C4 H4 119.8
C6 C5 C4 119.96(14)
C6 C5 H5 120.0
C4 C5 H5 120.0
C5 C6 C1 119.40(12)
C5 C6 C7 122.72(12)
C1 C6 C7 117.84(11)
N1 C7 C8 110.44(10)
N1 C7 C6 113.42(10)
C8 C7 C6 111.96(11)
N1 C7 C9 101.33(10)
C8 C7 C9 107.60(11)
C6 C7 C9 111.47(10)
N2 C8 C7 174.75(15)
C7 C9 C10 104.65(10)
C7 C9 H9A 110.8
C10 C9 H9A 110.8
C7 C9 H9B 110.8
C10 C9 H9B 110.8
H9A C9 H9B 108.9
C11 C10 C13 113.82(11)
C11 C10 C9 109.01(11)
C13 C10 C9 104.43(10)
C11 C10 H10 109.8
C13 C10 H10 109.8
C9 C10 H10 109.8
O2 C11 O3 123.10(15)
O2 C11 C10 125.70(14)
O3 C11 C10 111.13(12)
O3 C12 H12A 109.5
O3 C12 H12B 109.5
H12A C12 H12B 109.5
O3 C12 H12C 109.5
H12A C12 H12C 109.5
H12B C12 H12C 109.5
N1 C13 C10 105.86(10)
N1 C13 H13A 110.6
C10 C13 H13A 110.6
N1 C13 H13B 110.6
C10 C13 H13B 110.6
H13A C13 H13B 108.7
C15 C14 C19 117.66(12)
C15 C14 N1 119.27(11)
C19 C14 N1 123.01(11)
C16 C15 C14 121.39(12)
C16 C15 H15 119.3
C14 C15 H15 119.3
C15 C16 C17 120.10(11)
C15 C16 H16 120.0
C17 C16 H16 120.0
O1 C17 C16 125.21(12)
O1 C17 C18 115.86(12)
C16 C17 C18 118.93(12)
C19 C18 C17 120.89(12)
C19 C18 H18 119.6
C17 C18 H18 119.6
C18 C19 C14 120.96(11)
C18 C19 H19 119.5
C14 C19 H19 119.5
O1 C20 H20A 109.5
O1 C20 H20B 109.5
H20A C20 H20B 109.5
O1 C20 H20C 109.5
H20A C20 H20C 109.5
H20B C20 H20C 109.5
C14 N1 C7 122.60(10)
C14 N1 C13 119.29(10)
C7 N1 C13 110.75(10)
C17 O1 C20 117.69(12)
C11 O3 C12 116.64(12)

loop_
_geom_bond_atom_site_label_1
_geom_bond_atom_site_label_2
_geom_bond_distance
C1 C2 1.385(2)
C1 C6 1.3924(18)
C1 H1 0.9500
C2 C3 1.378(3)
C2 H2 0.9500
C3 C4 1.379(2)
C3 H3 0.9500
C4 C5 1.391(2)
C4 H4 0.9500
C5 C6 1.3830(18)
C5 H5 0.9500
C6 C7 1.5248(17)
C7 N1 1.4593(15)
C7 C8 1.5031(18)
C7 C9 1.5370(18)
C8 N2 1.1347(19)
C9 C10 1.5394(17)
C9 H9A 0.9900
C9 H9B 0.9900
C10 C11 1.5015(19)
C10 C13 1.5285(19)
C10 H10 1.0000
C11 O2 1.1914(19)
C11 O3 1.3180(17)
C12 O3 1.4405(19)
C12 H12A 0.9800
C12 H12B 0.9800
C12 H12C 0.9800
C13 N1 1.4601(17)
C13 H13A 0.9900
C13 H13B 0.9900
C14 C15 1.3954(17)
C14 C19 1.3976(18)
C14 N1 1.4112(16)
C15 C16 1.3856(18)
C15 H15 0.9500
C16 C17 1.3876(19)
C16 H16 0.9500
C17 O1 1.3727(16)
C17 C18 1.3887(19)
C18 C19 1.3766(18)
C18 H18 0.9500
C19 H19 0.9500
C20 O1 1.4110(18)
C20 H20A 0.9800
C20 H20B 0.9800
C20 H20C 0.9800

loop_
_geom_torsion_atom_site_label_1
_geom_torsion_atom_site_label_2
_geom_torsion_atom_site_label_3
_geom_torsion_atom_site_label_4
_geom_torsion
C6 C1 C2 C3 -0.5(2)
C1 C2 C3 C4 -0.7(2)
C2 C3 C4 C5 0.9(2)
C3 C4 C5 C6 0.1(2)
C4 C5 C6 C1 -1.2(2)
C4 C5 C6 C7 -178.87(12)
C2 C1 C6 C5 1.4(2)
C2 C1 C6 C7 179.18(12)
C5 C6 C7 N1 -138.18(13)
C1 C6 C7 N1 44.11(16)
C5 C6 C7 C8 -12.37(17)
C1 C6 C7 C8 169.91(12)
C5 C6 C7 C9 108.22(14)
C1 C6 C7 C9 -69.50(14)
N1 C7 C8 N2 -58.6(17)
C6 C7 C8 N2 174.0(17)
C9 C7 C8 N2 51.2(17)
N1 C7 C9 C10 35.38(12)
C8 C7 C9 C10 -80.55(12)
C6 C7 C9 C10 156.34(10)
C7 C9 C10 C11 -147.80(11)
C7 C9 C10 C13 -25.82(13)
C13 C10 C11 O2 -16.4(2)
C9 C10 C11 O2 99.69(19)
C13 C10 C11 O3 166.37(11)
C9 C10 C11 O3 -77.51(14)
C11 C10 C13 N1 124.94(12)
C9 C10 C13 N1 6.17(14)
C19 C14 C15 C16 -2.49(17)
N1 C14 C15 C16 174.88(11)
C14 C15 C16 C17 0.40(18)
C15 C16 C17 O1 -178.39(12)
C15 C16 C17 C18 1.75(18)
O1 C17 C18 C19 178.36(12)
C16 C17 C18 C19 -1.76(19)
C17 C18 C19 C14 -0.39(19)
C15 C14 C19 C18 2.48(17)
N1 C14 C19 C18 -174.78(11)
C15 C14 N1 C7 -179.05(10)
C19 C14 N1 C7 -1.83(17)
C15 C14 N1 C13 33.71(17)
C19 C14 N1 C13 -149.06(12)
C8 C7 N1 C14 -68.96(14)
C6 C7 N1 C14 57.65(15)
C9 C7 N1 C14 177.23(10)
C8 C7 N1 C13 80.73(13)
C6 C7 N1 C13 -152.66(11)
C9 C7 N1 C13 -33.08(13)
C10 C13 N1 C14 168.18(11)
C10 C13 N1 C7 17.36(14)
C16 C17 O1 C20 -5.9(2)
C18 C17 O1 C20 174.00(13)
O2 C11 O3 C12 -2.6(2)
C10 C11 O3 C12 174.72(12)
